data_7159624
loop_
_publ_author_name
'Zelentsova, Maria V.'
'Sandulenko, Irina V.'
'Ambartsumyan, Asmik A.'
'Danshina, Anastasia A.'
'Moiseev, Sergey K.'

_publ_section_title
;
 C(21)-Di- and monofluorinated scaffold for thevinol/orvinol-based opioid
 receptor ligands.
;
_journal_issue 45
_journal_name_full 'Organic &amp; biomolecular chemistry'
_journal_page_first 9091
_journal_page_last 9100
_journal_paper_doi 10.1039/d3ob01577g
_journal_volume 21
_journal_year 2023
_chemical_absolute_configuration rm
_chemical_formula_moiety 'C24 H31 F2 N O4, C H4 O'
_chemical_formula_sum 'C25 H35 F2 N O5'
_chemical_formula_weight 467.54
_space_group_crystal_system orthorhombic
_space_group_IT_number 19
_space_group_name_Hall 'P 2ac 2ab'
_space_group_name_H-M_alt 'P 21 21 21'
_atom_sites_solution_hydrogens mixed
_audit_creation_date 2023-09-15
_audit_creation_method
;
Olex2 1.5
(compiled 2023.03.06 svn.rbb2c1857 for OlexSys, GUI svn.r6748)
;
_audit_update_record
;
2023-09-15 deposited with the CCDC.	2023-10-30 downloaded from the CCDC.
;
_cell_angle_alpha 90
_cell_angle_beta 90
_cell_angle_gamma 90
_cell_formula_units_Z 4
_cell_length_a 7.888(5)
_cell_length_b 12.342(8)
_cell_length_c 23.321(15)
_cell_measurement_reflns_used 6475
_cell_measurement_temperature 120
_cell_measurement_theta_max 30.11
_cell_measurement_theta_min 2.40
_cell_volume 2270(3)
_computing_molecular_graphics 'Olex2 1.5 (Dolomanov et al., 2009)'
_computing_publication_material 'Olex2 1.5 (Dolomanov et al., 2009)'
_computing_structure_refinement 'XL  (Sheldrick, 2008)'
_diffrn_ambient_temperature 120.00
_diffrn_measured_fraction_theta_full 1.000
_diffrn_measured_fraction_theta_max 1.000
_diffrn_measurement_device_type 'Bruker APEXII DUO CCD'
_diffrn_measurement_method '\f and \w scans'
_diffrn_radiation_type MoK\a
_diffrn_radiation_wavelength 0.71073
_diffrn_reflns_av_R_equivalents 0.0494
_diffrn_reflns_av_unetI/netI 0.0386
_diffrn_reflns_Laue_measured_fraction_full 1.000
_diffrn_reflns_Laue_measured_fraction_max 1.000
_diffrn_reflns_limit_h_max 10
_diffrn_reflns_limit_h_min -10
_diffrn_reflns_limit_k_max 16
_diffrn_reflns_limit_k_min -16
_diffrn_reflns_limit_l_max 31
_diffrn_reflns_limit_l_min -31
_diffrn_reflns_number 28460
_diffrn_reflns_point_group_measured_fraction_full 1.000
_diffrn_reflns_point_group_measured_fraction_max 1.000
_diffrn_reflns_theta_full 25.242
_diffrn_reflns_theta_max 28.999
_diffrn_reflns_theta_min 1.867
_exptl_absorpt_coefficient_mu 0.105
_exptl_absorpt_correction_T_max 0.7461
_exptl_absorpt_correction_T_min 0.6683
_exptl_absorpt_correction_type multi-scan
_exptl_absorpt_process_details
'SADABS-2008/1 (Bruker,2008) was used for absorption correction. wR2(int) was 0.0679 before and 0.0558 after correction. The Ratio of minimum to maximum transmission is 0.8957. The \l/2 correction factor is 0.0015.'
_exptl_crystal_colour colourless
_exptl_crystal_colour_primary colourless
_exptl_crystal_density_diffrn 1.368
_exptl_crystal_description plate
_exptl_crystal_F_000 1000
_exptl_crystal_size_max 0.3
_exptl_crystal_size_mid 0.1
_exptl_crystal_size_min 0.05
_refine_diff_density_max 0.342
_refine_diff_density_min -0.237
_refine_diff_density_rms 0.048
_refine_ls_abs_structure_details
;
 Flack x determined using 2082 quotients [(I+)-(I-)]/[(I+)+(I-)]
 (Parsons, Flack and Wagner, Acta Cryst. B69 (2013) 249-259).
;
_refine_ls_abs_structure_Flack 0.3(3)
_refine_ls_extinction_method none
_refine_ls_goodness_of_fit_ref 1.017
_refine_ls_hydrogen_treatment constr
_refine_ls_matrix_type full
_refine_ls_number_parameters 303
_refine_ls_number_reflns 6037
_refine_ls_number_restraints 0
_refine_ls_restrained_S_all 1.017
_refine_ls_R_factor_all 0.0511
_refine_ls_R_factor_gt 0.0412
_refine_ls_shift/su_max 0.000
_refine_ls_shift/su_mean 0.000
_refine_ls_structure_factor_coef Fsqd
_refine_ls_weighting_details 'w=1/[\s^2^(Fo^2^)+(0.0554P)^2^+0.3745P] where P=(Fo^2^+2Fc^2^)/3'
_refine_ls_weighting_scheme calc
_refine_ls_wR_factor_gt 0.0964
_refine_ls_wR_factor_ref 0.1019
_reflns_Friedel_coverage 0.767
_reflns_Friedel_fraction_full 1.000
_reflns_Friedel_fraction_max 1.000
_reflns_number_gt 5269
_reflns_number_total 6037
_reflns_threshold_expression 'I > 2\s(I)'
_cod_data_source_file d3ob01577g2.cif
_cod_data_source_block 35
_cod_depositor_comments 'Adding full bibliography for 7159615--7159624.cif.'
_cod_original_cell_volume 2271(3)
_cod_database_code 7159624
_shelxl_version_number 2014/6
_shelx_space_group_comment
;
The symmetry employed for this shelxl refinement is uniquely defined
by the following loop, which should always be used as a source of
symmetry information in preference to the above space-group names.
They are only intended as comments.
;
_shelx_estimated_absorpt_t_max 0.995
_shelx_estimated_absorpt_t_min 0.969
_olex2_refinement_description
;
1. Fixed Uiso
 At 1.2 times of:
  All C(H) groups, All C(H,H) groups, All O(H) groups
 At 1.5 times of:
  All C(H,H,H) groups
2.a Riding coordinates:
 O4(H4), O1S(H1S)
2.b Ternary CH refined with riding coordinates:
 C5(H5), C7(H7), C9(H9), C21(H21)
2.c Secondary CH2 refined with riding coordinates:
 C8(H8A,H8B), C10(H10A,H10B), C15(H15A,H15B), C16(H16A,H16B), C18(H18A,H18B),
 C19(H19A,H19B)
2.d Aromatic/amide H refined with riding coordinates:
 C1(H1), C2(H2)
2.e Idealised Me refined as rotating group:
 C17(H17A,H17B,H17C), C22(H22A,H22B,H22C), C23(H23A,H23B,H23C), C24(H24A,H24B,
 H24C), C1S(H1SA,H1SB,H1SC)
;
_olex2_submission_special_instructions 'No special instructions were received'

loop_
_space_group_symop_operation_xyz
'x, y, z'
'-x+1/2, -y, z+1/2'
'-x, y+1/2, -z+1/2'
'x+1/2, -y+1/2, -z'

loop_
_atom_site_label
_atom_site_type_symbol
_atom_site_fract_x
_atom_site_fract_y
_atom_site_fract_z
_atom_site_U_iso_or_equiv
_atom_site_adp_type
_atom_site_occupancy
_atom_site_site_symmetry_order
_atom_site_calc_flag
_atom_site_refinement_flags_posn
_atom_site_refinement_flags_adp
_atom_site_refinement_flags_occupancy
_atom_site_disorder_assembly
_atom_site_disorder_group
F1 F 1.0716(2) 0.49839(14) 0.50371(7) 0.0373(4) Uani 1 1 d . . . . .
F2 F 0.9507(2) 0.65020(13) 0.52717(6) 0.0332(4) Uani 1 1 d . . . . .
O1 O 1.0997(2) 0.40594(15) 0.15352(7) 0.0228(4) Uani 1 1 d . . . . .
O2 O 1.0392(2) 0.37506(13) 0.27289(6) 0.0162(3) Uani 1 1 d . . . . .
O3 O 1.07218(19) 0.52743(13) 0.37205(7) 0.0171(3) Uani 1 1 d . . . . .
O4 O 0.7206(2) 0.49006(14) 0.50835(7) 0.0197(3) Uani 1 1 d . . . . .
H4 H 0.7712 0.4265 0.5160 0.024 Uiso 1 1 d R U . . .
N1 N 0.4635(2) 0.20742(15) 0.34650(8) 0.0150(4) Uani 1 1 d . . . . .
C1 C 0.6404(3) 0.33619(18) 0.16097(10) 0.0170(4) Uani 1 1 d . . . . .
H1 H 0.5439 0.3331 0.1366 0.020 Uiso 1 1 calc R U . . .
C2 C 0.7985(3) 0.36170(19) 0.13759(9) 0.0180(5) Uani 1 1 d . . . . .
H2 H 0.8083 0.3716 0.0973 0.022 Uiso 1 1 calc R U . . .
C3 C 0.9430(3) 0.37312(18) 0.17199(9) 0.0170(4) Uani 1 1 d . . . . .
C4 C 0.9224(3) 0.35336(18) 0.23047(9) 0.0152(4) Uani 1 1 d . . . . .
C5 C 0.9479(3) 0.36737(18) 0.32787(8) 0.0128(4) Uani 1 1 d . . . . .
H5 H 1.0148 0.3209 0.3547 0.015 Uiso 1 1 calc R U . . .
C6 C 0.9152(3) 0.47757(17) 0.35646(9) 0.0127(4) Uani 1 1 d . . . . .
C7 C 0.8248(3) 0.44885(17) 0.41394(9) 0.0130(4) Uani 1 1 d . . . . .
H7 H 0.8958 0.3909 0.4319 0.016 Uiso 1 1 calc R U . . .
C8 C 0.6487(3) 0.39476(18) 0.40207(9) 0.0134(4) Uani 1 1 d . . . . .
H8A H 0.6423 0.3240 0.4219 0.016 Uiso 1 1 calc R U . . .
H8B H 0.5568 0.4416 0.4170 0.016 Uiso 1 1 calc R U . . .
C9 C 0.4661(3) 0.31509(18) 0.31798(9) 0.0134(4) Uani 1 1 d . . . . .
H9 H 0.3649 0.3563 0.3318 0.016 Uiso 1 1 calc R U . . .
C10 C 0.4539(3) 0.3080(2) 0.25092(9) 0.0169(4) Uani 1 1 d . . . . .
H10A H 0.3987 0.2386 0.2406 0.020 Uiso 1 1 calc R U . . .
H10B H 0.3797 0.3672 0.2372 0.020 Uiso 1 1 calc R U . . .
C11 C 0.6216(3) 0.31515(17) 0.21951(9) 0.0155(4) Uani 1 1 d . . . . .
C12 C 0.7697(3) 0.31822(18) 0.25146(9) 0.0135(4) Uani 1 1 d . . . . .
C13 C 0.7774(3) 0.31156(17) 0.31530(9) 0.0118(4) Uani 1 1 d . . . . .
C14 C 0.6261(3) 0.37832(17) 0.33748(9) 0.0120(4) Uani 1 1 d . . . . .
C15 C 0.7741(3) 0.19471(18) 0.33803(9) 0.0149(4) Uani 1 1 d . . . . .
H15A H 0.8658 0.1527 0.3195 0.018 Uiso 1 1 calc R U . . .
H15B H 0.7961 0.1954 0.3798 0.018 Uiso 1 1 calc R U . . .
C16 C 0.6059(3) 0.13946(18) 0.32675(10) 0.0173(4) Uani 1 1 d . . . . .
H16A H 0.5938 0.1253 0.2852 0.021 Uiso 1 1 calc R U . . .
H16B H 0.6029 0.0690 0.3470 0.021 Uiso 1 1 calc R U . . .
C17 C 0.3031(3) 0.14951(19) 0.33799(11) 0.0202(5) Uani 1 1 d . . . . .
H17A H 0.2090 0.1945 0.3516 0.030 Uiso 1 1 calc R U . . .
H17B H 0.3054 0.0813 0.3595 0.030 Uiso 1 1 calc R U . . .
H17C H 0.2878 0.1340 0.2971 0.030 Uiso 1 1 calc R U . . .
C18 C 0.8050(3) 0.54583(18) 0.31664(9) 0.0146(4) Uani 1 1 d . . . . .
H18A H 0.8583 0.5503 0.2783 0.018 Uiso 1 1 calc R U . . .
H18B H 0.7944 0.6202 0.3321 0.018 Uiso 1 1 calc R U . . .
C19 C 0.6271(3) 0.49352(17) 0.31153(9) 0.0141(4) Uani 1 1 d . . . . .
H19A H 0.5431 0.5391 0.3318 0.017 Uiso 1 1 calc R U . . .
H19B H 0.5940 0.4898 0.2706 0.017 Uiso 1 1 calc R U . . .
C20 C 0.8054(3) 0.53814(18) 0.46086(9) 0.0159(4) Uani 1 1 d . . . . .
C21 C 0.9766(3) 0.5810(2) 0.48200(10) 0.0236(5) Uani 1 1 d . . . . .
H21 H 1.0385 0.6185 0.4503 0.028 Uiso 1 1 calc R U . . .
C22 C 1.1138(3) 0.4313(2) 0.09403(10) 0.0260(5) Uani 1 1 d . . . . .
H22A H 1.0861 0.3670 0.0712 0.039 Uiso 1 1 calc R U . . .
H22B H 1.2299 0.4544 0.0855 0.039 Uiso 1 1 calc R U . . .
H22C H 1.0349 0.4900 0.0845 0.039 Uiso 1 1 calc R U . . .
C23 C 1.1677(3) 0.57925(19) 0.32795(10) 0.0196(5) Uani 1 1 d . . . . .
H23A H 1.2052 0.5251 0.3000 0.029 Uiso 1 1 calc R U . . .
H23B H 1.2669 0.6149 0.3448 0.029 Uiso 1 1 calc R U . . .
H23C H 1.0967 0.6334 0.3087 0.029 Uiso 1 1 calc R U . . .
C24 C 0.6990(3) 0.6362(2) 0.44403(11) 0.0250(5) Uani 1 1 d . . . . .
H24A H 0.5917 0.6117 0.4273 0.038 Uiso 1 1 calc R U . . .
H24B H 0.7610 0.6798 0.4159 0.038 Uiso 1 1 calc R U . . .
H24C H 0.6758 0.6802 0.4781 0.038 Uiso 1 1 calc R U . . .
O1S O 0.8709(2) 0.29310(14) 0.53578(8) 0.0266(4) Uani 1 1 d . . . . .
H1S H 0.9189 0.2889 0.5689 0.032 Uiso 1 1 d R U . . .
C1S C 0.7826(4) 0.1953(2) 0.52560(12) 0.0313(6) Uani 1 1 d . . . . .
H1SA H 0.6745 0.2111 0.5066 0.047 Uiso 1 1 calc R U . . .
H1SB H 0.7609 0.1587 0.5622 0.047 Uiso 1 1 calc R U . . .
H1SC H 0.8511 0.1482 0.5009 0.047 Uiso 1 1 calc R U . . .

loop_
_atom_site_aniso_label
_atom_site_aniso_U_11
_atom_site_aniso_U_22
_atom_site_aniso_U_33
_atom_site_aniso_U_23
_atom_site_aniso_U_13
_atom_site_aniso_U_12
F1 0.0281(9) 0.0456(10) 0.0384(9) -0.0127(8) -0.0169(7) 0.0034(7)
F2 0.0372(9) 0.0373(9) 0.0251(8) -0.0177(7) 0.0053(7) -0.0150(7)
O1 0.0190(8) 0.0352(10) 0.0142(8) 0.0022(7) 0.0040(7) -0.0037(7)
O2 0.0107(7) 0.0260(8) 0.0120(7) -0.0008(6) 0.0011(6) 0.0000(6)
O3 0.0121(8) 0.0225(8) 0.0167(7) 0.0018(6) -0.0006(6) -0.0057(6)
O4 0.0230(9) 0.0216(8) 0.0144(8) -0.0021(6) 0.0042(6) -0.0019(7)
N1 0.0128(9) 0.0137(9) 0.0186(9) 0.0000(7) 0.0000(7) -0.0010(7)
C1 0.0170(11) 0.0195(11) 0.0146(10) -0.0008(8) -0.0043(8) 0.0020(8)
C2 0.0240(12) 0.0182(11) 0.0118(10) -0.0006(8) 0.0006(9) 0.0028(9)
C3 0.0190(11) 0.0167(10) 0.0153(10) 0.0010(8) 0.0030(8) 0.0003(9)
C4 0.0152(11) 0.0160(10) 0.0144(10) -0.0021(8) -0.0009(8) 0.0026(8)
C5 0.0106(9) 0.0178(10) 0.0101(9) 0.0010(8) 0.0003(7) 0.0023(8)
C6 0.0096(10) 0.0157(10) 0.0128(9) -0.0005(8) -0.0001(7) -0.0006(7)
C7 0.0137(10) 0.0142(10) 0.0111(9) 0.0002(8) 0.0004(7) -0.0009(8)
C8 0.0116(10) 0.0165(10) 0.0121(9) -0.0014(8) 0.0012(7) -0.0008(8)
C9 0.0113(10) 0.0150(10) 0.0139(10) -0.0006(8) 0.0001(8) -0.0004(8)
C10 0.0127(10) 0.0239(11) 0.0140(9) -0.0012(9) -0.0022(8) -0.0015(9)
C11 0.0160(11) 0.0157(10) 0.0147(10) -0.0016(8) -0.0009(8) 0.0010(9)
C12 0.0166(10) 0.0135(10) 0.0105(9) -0.0018(8) 0.0000(8) 0.0029(8)
C13 0.0116(9) 0.0137(10) 0.0100(9) -0.0001(8) 0.0005(7) 0.0010(8)
C14 0.0096(9) 0.0138(9) 0.0125(9) 0.0005(8) -0.0004(7) 0.0007(8)
C15 0.0137(10) 0.0136(10) 0.0173(10) 0.0008(8) -0.0011(8) 0.0026(8)
C16 0.0170(11) 0.0145(10) 0.0204(11) -0.0026(8) 0.0006(9) 0.0007(8)
C17 0.0163(11) 0.0193(11) 0.0251(12) -0.0025(9) 0.0013(10) -0.0035(9)
C18 0.0142(10) 0.0150(10) 0.0147(10) 0.0027(8) -0.0009(8) 0.0003(8)
C19 0.0121(10) 0.0149(10) 0.0154(10) 0.0006(8) -0.0002(8) 0.0011(8)
C20 0.0172(11) 0.0161(10) 0.0143(10) -0.0016(8) 0.0014(8) -0.0015(8)
C21 0.0253(13) 0.0266(12) 0.0189(12) -0.0092(10) 0.0008(9) -0.0066(10)
C22 0.0277(13) 0.0348(14) 0.0155(11) 0.0022(10) 0.0062(10) -0.0070(11)
C23 0.0147(11) 0.0190(11) 0.0252(12) 0.0029(9) 0.0044(9) -0.0043(8)
C24 0.0334(14) 0.0176(12) 0.0242(12) -0.0032(9) 0.0016(11) 0.0053(10)
O1S 0.0298(10) 0.0277(9) 0.0222(9) 0.0060(7) -0.0022(7) 0.0011(8)
C1S 0.0301(14) 0.0371(15) 0.0266(13) 0.0078(12) -0.0099(11) -0.0050(12)

loop_
_atom_type_symbol
_atom_type_description
_atom_type_scat_dispersion_real
_atom_type_scat_dispersion_imag
_atom_type_scat_source
C C 0.0033 0.0016 'International Tables Vol C Tables 4.2.6.8 and 6.1.1.4'
H H 0.0000 0.0000 'International Tables Vol C Tables 4.2.6.8 and 6.1.1.4'
F F 0.0171 0.0103 'International Tables Vol C Tables 4.2.6.8 and 6.1.1.4'
N N 0.0061 0.0033 'International Tables Vol C Tables 4.2.6.8 and 6.1.1.4'
O O 0.0106 0.0060 'International Tables Vol C Tables 4.2.6.8 and 6.1.1.4'

loop_
_geom_angle_atom_site_label_1
_geom_angle_atom_site_label_2
_geom_angle_atom_site_label_3
_geom_angle
_geom_angle_site_symmetry_1
_geom_angle_site_symmetry_3
_geom_angle_publ_flag
C3 O1 C22 116.16(19) . . ?
C4 O2 C5 106.59(17) . . ?
C23 O3 C6 117.85(17) . . ?
C20 O4 H4 108.1 . . ?
C16 N1 C9 110.98(17) . . ?
C17 N1 C9 112.79(17) . . ?
C17 N1 C16 109.70(17) . . ?
C2 C1 H1 119.4 . . ?
C2 C1 C11 121.2(2) . . ?
C11 C1 H1 119.4 . . ?
C1 C2 H2 119.2 . . ?
C1 C2 C3 121.7(2) . . ?
C3 C2 H2 119.2 . . ?
O1 C3 C2 125.7(2) . . ?
O1 C3 C4 117.6(2) . . ?
C4 C3 C2 116.6(2) . . ?
O2 C4 C3 126.2(2) . . ?
C12 C4 O2 113.10(19) . . ?
C12 C4 C3 120.5(2) . . ?
O2 C5 H5 108.9 . . ?
O2 C5 C6 113.72(17) . . ?
O2 C5 C13 106.87(16) . . ?
C6 C5 H5 108.9 . . ?
C6 C5 C13 109.42(17) . . ?
C13 C5 H5 108.9 . . ?
O3 C6 C5 110.27(17) . . ?
O3 C6 C7 105.99(16) . . ?
O3 C6 C18 114.25(18) . . ?
C5 C6 C7 104.38(17) . . ?
C18 C6 C5 108.67(17) . . ?
C18 C6 C7 112.82(18) . . ?
C6 C7 H7 105.4 . . ?
C6 C7 C8 110.53(17) . . ?
C6 C7 C20 119.15(18) . . ?
C8 C7 H7 105.4 . . ?
C20 C7 H7 105.4 . . ?
C20 C7 C8 109.77(17) . . ?
C7 C8 H8A 109.8 . . ?
C7 C8 H8B 109.8 . . ?
H8A C8 H8B 108.2 . . ?
C14 C8 C7 109.52(17) . . ?
C14 C8 H8A 109.8 . . ?
C14 C8 H8B 109.8 . . ?
N1 C9 H9 107.4 . . ?
N1 C9 C10 113.28(18) . . ?
N1 C9 C14 109.27(17) . . ?
C10 C9 H9 107.4 . . ?
C14 C9 H9 107.4 . . ?
C14 C9 C10 111.73(17) . . ?
C9 C10 H10A 108.5 . . ?
C9 C10 H10B 108.5 . . ?
H10A C10 H10B 107.5 . . ?
C11 C10 C9 115.15(17) . . ?
C11 C10 H10A 108.5 . . ?
C11 C10 H10B 108.5 . . ?
C1 C11 C10 125.17(19) . . ?
C12 C11 C1 115.5(2) . . ?
C12 C11 C10 118.54(19) . . ?
C4 C12 C11 123.9(2) . . ?
C4 C12 C13 109.78(19) . . ?
C11 C12 C13 124.65(19) . . ?
C5 C13 C14 111.95(17) . . ?
C12 C13 C5 101.57(17) . . ?
C12 C13 C14 105.92(17) . . ?
C12 C13 C15 113.28(18) . . ?
C15 C13 C5 111.65(17) . . ?
C15 C13 C14 111.93(17) . . ?
C8 C14 C9 116.74(17) . . ?
C8 C14 C13 108.13(17) . . ?
C8 C14 C19 105.24(17) . . ?
C13 C14 C9 105.23(17) . . ?
C13 C14 C19 110.90(17) . . ?
C19 C14 C9 110.63(17) . . ?
C13 C15 H15A 109.2 . . ?
C13 C15 H15B 109.2 . . ?
H15A C15 H15B 107.9 . . ?
C16 C15 C13 112.15(18) . . ?
C16 C15 H15A 109.2 . . ?
C16 C15 H15B 109.2 . . ?
N1 C16 C15 110.90(18) . . ?
N1 C16 H16A 109.5 . . ?
N1 C16 H16B 109.5 . . ?
C15 C16 H16A 109.5 . . ?
C15 C16 H16B 109.5 . . ?
H16A C16 H16B 108.0 . . ?
N1 C17 H17A 109.5 . . ?
N1 C17 H17B 109.5 . . ?
N1 C17 H17C 109.5 . . ?
H17A C17 H17B 109.5 . . ?
H17A C17 H17C 109.5 . . ?
H17B C17 H17C 109.5 . . ?
C6 C18 H18A 109.8 . . ?
C6 C18 H18B 109.8 . . ?
C6 C18 C19 109.44(17) . . ?
H18A C18 H18B 108.2 . . ?
C19 C18 H18A 109.8 . . ?
C19 C18 H18B 109.8 . . ?
C14 C19 C18 110.99(17) . . ?
C14 C19 H19A 109.4 . . ?
C14 C19 H19B 109.4 . . ?
C18 C19 H19A 109.4 . . ?
C18 C19 H19B 109.4 . . ?
H19A C19 H19B 108.0 . . ?
O4 C20 C7 107.29(18) . . ?
O4 C20 C21 107.91(19) . . ?
O4 C20 C24 105.82(19) . . ?
C21 C20 C7 112.53(18) . . ?
C24 C20 C7 115.73(19) . . ?
C24 C20 C21 107.1(2) . . ?
F1 C21 F2 105.2(2) . . ?
F1 C21 C20 110.3(2) . . ?
F1 C21 H21 110.6 . . ?
F2 C21 C20 109.4(2) . . ?
F2 C21 H21 110.6 . . ?
C20 C21 H21 110.6 . . ?
O1 C22 H22A 109.5 . . ?
O1 C22 H22B 109.5 . . ?
O1 C22 H22C 109.5 . . ?
H22A C22 H22B 109.5 . . ?
H22A C22 H22C 109.5 . . ?
H22B C22 H22C 109.5 . . ?
O3 C23 H23A 109.5 . . ?
O3 C23 H23B 109.5 . . ?
O3 C23 H23C 109.5 . . ?
H23A C23 H23B 109.5 . . ?
H23A C23 H23C 109.5 . . ?
H23B C23 H23C 109.5 . . ?
C20 C24 H24A 109.5 . . ?
C20 C24 H24B 109.5 . . ?
C20 C24 H24C 109.5 . . ?
H24A C24 H24B 109.5 . . ?
H24A C24 H24C 109.5 . . ?
H24B C24 H24C 109.5 . . ?
C1S O1S H1S 108.4 . . ?
O1S C1S H1SA 109.5 . . ?
O1S C1S H1SB 109.5 . . ?
O1S C1S H1SC 109.5 . . ?
H1SA C1S H1SB 109.5 . . ?
H1SA C1S H1SC 109.5 . . ?
H1SB C1S H1SC 109.5 . . ?

loop_
_geom_bond_atom_site_label_1
_geom_bond_atom_site_label_2
_geom_bond_distance
_geom_bond_site_symmetry_2
_geom_bond_publ_flag
F1 C21 1.363(3) . ?
F2 C21 1.372(3) . ?
O1 C3 1.370(3) . ?
O1 C22 1.427(3) . ?
O2 C4 1.378(3) . ?
O2 C5 1.474(3) . ?
O3 C6 1.429(3) . ?
O3 C23 1.426(3) . ?
O4 H4 0.8983 . ?
O4 C20 1.423(3) . ?
N1 C9 1.486(3) . ?
N1 C16 1.475(3) . ?
N1 C17 1.466(3) . ?
C1 H1 0.9500 . ?
C1 C2 1.397(3) . ?
C1 C11 1.398(3) . ?
C2 H2 0.9500 . ?
C2 C3 1.401(3) . ?
C3 C4 1.395(3) . ?
C4 C12 1.370(3) . ?
C5 H5 1.0000 . ?
C5 C6 1.536(3) . ?
C5 C13 1.539(3) . ?
C6 C7 1.560(3) . ?
C6 C18 1.526(3) . ?
C7 H7 1.0000 . ?
C7 C8 1.566(3) . ?
C7 C20 1.560(3) . ?
C8 H8A 0.9900 . ?
C8 H8B 0.9900 . ?
C8 C14 1.530(3) . ?
C9 H9 1.0000 . ?
C9 C10 1.569(3) . ?
C9 C14 1.552(3) . ?
C10 H10A 0.9900 . ?
C10 H10B 0.9900 . ?
C10 C11 1.515(3) . ?
C11 C12 1.387(3) . ?
C12 C13 1.492(3) . ?
C13 C14 1.540(3) . ?
C13 C15 1.537(3) . ?
C14 C19 1.545(3) . ?
C15 H15A 0.9900 . ?
C15 H15B 0.9900 . ?
C15 C16 1.515(3) . ?
C16 H16A 0.9900 . ?
C16 H16B 0.9900 . ?
C17 H17A 0.9800 . ?
C17 H17B 0.9800 . ?
C17 H17C 0.9800 . ?
C18 H18A 0.9900 . ?
C18 H18B 0.9900 . ?
C18 C19 1.549(3) . ?
C19 H19A 0.9900 . ?
C19 H19B 0.9900 . ?
C20 C21 1.531(3) . ?
C20 C24 1.524(3) . ?
C21 H21 1.0000 . ?
C22 H22A 0.9800 . ?
C22 H22B 0.9800 . ?
C22 H22C 0.9800 . ?
C23 H23A 0.9800 . ?
C23 H23B 0.9800 . ?
C23 H23C 0.9800 . ?
C24 H24A 0.9800 . ?
C24 H24B 0.9800 . ?
C24 H24C 0.9800 . ?
O1S H1S 0.8625 . ?
O1S C1S 1.414(3) . ?
C1S H1SA 0.9800 . ?
C1S H1SB 0.9800 . ?
C1S H1SC 0.9800 . ?

loop_
_geom_torsion_atom_site_label_1
_geom_torsion_atom_site_label_2
_geom_torsion_atom_site_label_3
_geom_torsion_atom_site_label_4
_geom_torsion
_geom_torsion_site_symmetry_1
_geom_torsion_site_symmetry_2
_geom_torsion_site_symmetry_3
_geom_torsion_site_symmetry_4
_geom_torsion_publ_flag
O1 C3 C4 O2 7.8(3) . . . . ?
O1 C3 C4 C12 -178.7(2) . . . . ?
O2 C4 C12 C11 164.5(2) . . . . ?
O2 C4 C12 C13 -1.3(3) . . . . ?
O2 C5 C6 O3 -64.5(2) . . . . ?
O2 C5 C6 C7 -177.99(16) . . . . ?
O2 C5 C6 C18 61.4(2) . . . . ?
O2 C5 C13 C12 -13.9(2) . . . . ?
O2 C5 C13 C14 -126.51(18) . . . . ?
O2 C5 C13 C15 107.11(19) . . . . ?
O3 C6 C7 C8 179.21(16) . . . . ?
O3 C6 C7 C20 50.7(2) . . . . ?
O3 C6 C18 C19 -169.98(16) . . . . ?
O4 C20 C21 F1 59.8(2) . . . . ?
O4 C20 C21 F2 -55.4(3) . . . . ?
N1 C9 C10 C11 -97.8(2) . . . . ?
N1 C9 C14 C8 -56.2(2) . . . . ?
N1 C9 C14 C13 63.7(2) . . . . ?
N1 C9 C14 C19 -176.50(17) . . . . ?
C1 C2 C3 O1 -174.7(2) . . . . ?
C1 C2 C3 C4 2.6(3) . . . . ?
C1 C11 C12 C4 8.6(3) . . . . ?
C1 C11 C12 C13 172.3(2) . . . . ?
C2 C1 C11 C10 167.7(2) . . . . ?
C2 C1 C11 C12 -1.9(3) . . . . ?
C2 C3 C4 O2 -169.7(2) . . . . ?
C2 C3 C4 C12 3.8(3) . . . . ?
C3 C4 C12 C11 -9.9(3) . . . . ?
C3 C4 C12 C13 -175.6(2) . . . . ?
C4 O2 C5 C6 -107.02(19) . . . . ?
C4 O2 C5 C13 13.8(2) . . . . ?
C4 C12 C13 C5 9.5(2) . . . . ?
C4 C12 C13 C14 126.55(19) . . . . ?
C4 C12 C13 C15 -110.4(2) . . . . ?
C5 O2 C4 C3 165.9(2) . . . . ?
C5 O2 C4 C12 -8.1(2) . . . . ?
C5 C6 C7 C8 -64.3(2) . . . . ?
C5 C6 C7 C20 167.17(18) . . . . ?
C5 C6 C18 C19 66.4(2) . . . . ?
C5 C13 C14 C8 -58.2(2) . . . . ?
C5 C13 C14 C9 176.40(16) . . . . ?
C5 C13 C14 C19 56.7(2) . . . . ?
C5 C13 C15 C16 179.09(17) . . . . ?
C6 C5 C13 C12 109.65(18) . . . . ?
C6 C5 C13 C14 -3.0(2) . . . . ?
C6 C5 C13 C15 -129.34(18) . . . . ?
C6 C7 C8 C14 4.6(2) . . . . ?
C6 C7 C20 O4 -179.49(18) . . . . ?
C6 C7 C20 C21 -61.0(3) . . . . ?
C6 C7 C20 C24 62.7(3) . . . . ?
C6 C18 C19 C14 -11.6(2) . . . . ?
C7 C6 C18 C19 -48.8(2) . . . . ?
C7 C8 C14 C9 174.09(17) . . . . ?
C7 C8 C14 C13 55.8(2) . . . . ?
C7 C8 C14 C19 -62.8(2) . . . . ?
C7 C20 C21 F1 -58.4(2) . . . . ?
C7 C20 C21 F2 -173.60(19) . . . . ?
C8 C7 C20 O4 51.7(2) . . . . ?
C8 C7 C20 C21 170.20(19) . . . . ?
C8 C7 C20 C24 -66.2(2) . . . . ?
C8 C14 C19 C18 68.5(2) . . . . ?
C9 N1 C16 C15 57.8(2) . . . . ?
C9 C10 C11 C1 -164.1(2) . . . . ?
C9 C10 C11 C12 5.2(3) . . . . ?
C9 C14 C19 C18 -164.61(17) . . . . ?
C10 C9 C14 C8 177.64(18) . . . . ?
C10 C9 C14 C13 -62.5(2) . . . . ?
C10 C9 C14 C19 57.4(2) . . . . ?
C10 C11 C12 C4 -161.7(2) . . . . ?
C10 C11 C12 C13 2.0(3) . . . . ?
C11 C1 C2 C3 -3.5(3) . . . . ?
C11 C12 C13 C5 -156.1(2) . . . . ?
C11 C12 C13 C14 -39.1(3) . . . . ?
C11 C12 C13 C15 84.0(3) . . . . ?
C12 C13 C14 C8 -168.03(17) . . . . ?
C12 C13 C14 C9 66.5(2) . . . . ?
C12 C13 C14 C19 -53.1(2) . . . . ?
C12 C13 C15 C16 -67.0(2) . . . . ?
C13 C5 C6 O3 176.05(16) . . . . ?
C13 C5 C6 C7 62.6(2) . . . . ?
C13 C5 C6 C18 -58.0(2) . . . . ?
C13 C14 C19 C18 -48.2(2) . . . . ?
C13 C15 C16 N1 -50.7(2) . . . . ?
C14 C9 C10 C11 26.1(3) . . . . ?
C14 C13 C15 C16 52.7(2) . . . . ?
C15 C13 C14 C8 68.1(2) . . . . ?
C15 C13 C14 C9 -57.4(2) . . . . ?
C15 C13 C14 C19 -177.03(17) . . . . ?
C16 N1 C9 C10 59.3(2) . . . . ?
C16 N1 C9 C14 -65.9(2) . . . . ?
C17 N1 C9 C10 -64.2(2) . . . . ?
C17 N1 C9 C14 170.52(17) . . . . ?
C17 N1 C16 C15 -176.88(18) . . . . ?
C18 C6 C7 C8 53.5(2) . . . . ?
C18 C6 C7 C20 -75.0(2) . . . . ?
C20 C7 C8 C14 138.02(18) . . . . ?
C22 O1 C3 C2 0.7(3) . . . . ?
C22 O1 C3 C4 -176.6(2) . . . . ?
C23 O3 C6 C5 78.4(2) . . . . ?
C23 O3 C6 C7 -169.15(18) . . . . ?
C23 O3 C6 C18 -44.3(2) . . . . ?
C24 C20 C21 F1 173.34(19) . . . . ?
C24 C20 C21 F2 58.1(2) . . . . ?
